data_1503637
loop_
_publ_author_name
'Mei, Luo'
'Hai, Zhang Jia'
'Jie, Sun'
'Ming, Zhou Shi'
'Hao, Yin'
'Liang, Hu Ke'

_publ_section_title
;
 Modular synthesis of oxazolines and their derivatives.
;
_journal_issue 2
_journal_name_full 'Journal of combinatorial chemistry'
_journal_page_first 220
_journal_page_last 227
_journal_paper_doi 10.1021/cc8001537
_journal_volume 11
_journal_year 2009
_chemical_absolute_configuration ad
_chemical_formula_sum 'C17 H14 N2 O'
_chemical_formula_weight 262.30
_chemical_name_systematic
; 
 ? 
;
_space_group_IT_number 19
_symmetry_cell_setting orthorhombic
_symmetry_space_group_name_Hall 'P 2ac 2ab'
_symmetry_space_group_name_H-M 'P 21 21 21'
_atom_sites_solution_hydrogens geom
_atom_sites_solution_primary direct
_atom_sites_solution_secondary difmap
_audit_creation_method SHELXL-97
_cell_angle_alpha 90.00
_cell_angle_beta 90.00
_cell_angle_gamma 90.00
_cell_formula_units_Z 8
_cell_length_a 7.8004(7)
_cell_length_b 11.6387(11)
_cell_length_c 30.824(3)
_cell_measurement_reflns_used 2865
_cell_measurement_temperature 293(2)
_cell_measurement_theta_max 41.235
_cell_measurement_theta_min 5.286
_cell_volume 2798.4(5)
_computing_cell_refinement 'Bruker SMART'
_computing_data_collection 'Bruker SMART'
_computing_data_reduction 'Bruker SHELXTL'
_computing_molecular_graphics 'Bruker SHELXTL'
_computing_publication_material 'Bruker SHELXTL'
_computing_structure_refinement 'SHELXL-97 (Sheldrick, 1997)'
_computing_structure_solution 'SHELXS-97 (Sheldrick, 1990)'
_diffrn_ambient_temperature 293(2)
_diffrn_measured_fraction_theta_full 1.000
_diffrn_measured_fraction_theta_max 1.000
_diffrn_measurement_device_type 'CCD area detector'
_diffrn_measurement_method 'phi and omega scans'
_diffrn_radiation_monochromator graphite
_diffrn_radiation_source 'fine-focus sealed tube'
_diffrn_radiation_type MoK\a
_diffrn_radiation_wavelength 0.71073
_diffrn_reflns_av_R_equivalents 0.1093
_diffrn_reflns_av_sigmaI/netI 0.0590
_diffrn_reflns_limit_h_max 9
_diffrn_reflns_limit_h_min -9
_diffrn_reflns_limit_k_max 11
_diffrn_reflns_limit_k_min -14
_diffrn_reflns_limit_l_max 39
_diffrn_reflns_limit_l_min -35
_diffrn_reflns_number 16525
_diffrn_reflns_theta_full 27.00
_diffrn_reflns_theta_max 27.00
_diffrn_reflns_theta_min 1.87
_exptl_absorpt_coefficient_mu 0.079
_exptl_absorpt_correction_T_max 1.00000
_exptl_absorpt_correction_T_min 0.75764
_exptl_absorpt_correction_type empirical
_exptl_absorpt_process_details sadabs
_exptl_crystal_colour colorless
_exptl_crystal_density_diffrn 1.245
_exptl_crystal_density_method 'not measured'
_exptl_crystal_description prismatic
_exptl_crystal_F_000 1104
_exptl_crystal_size_max 0.479
_exptl_crystal_size_mid 0.321
_exptl_crystal_size_min 0.097
_refine_diff_density_max 0.208
_refine_diff_density_min -0.281
_refine_diff_density_rms 0.053
_refine_ls_abs_structure_details 'Flack H D (1983), Acta Cryst. A39, 876-881'
_refine_ls_abs_structure_Flack 10(10)
_refine_ls_extinction_method none
_refine_ls_goodness_of_fit_ref 1.037
_refine_ls_hydrogen_treatment constr
_refine_ls_matrix_type full
_refine_ls_number_parameters 361
_refine_ls_number_reflns 3472
_refine_ls_number_restraints 0
_refine_ls_restrained_S_all 1.037
_refine_ls_R_factor_all 0.0849
_refine_ls_R_factor_gt 0.0614
_refine_ls_shift/su_max 0.010
_refine_ls_shift/su_mean 0.002
_refine_ls_structure_factor_coef Fsqd
_refine_ls_weighting_details 'calc w=1/[\s^2^(Fo^2^)+(0.0698P)^2^+0.0000P] where P=(Fo^2^+2Fc^2^)/3'
_refine_ls_weighting_scheme calc
_refine_ls_wR_factor_gt 0.1328
_refine_ls_wR_factor_ref 0.1449
_reflns_number_gt 2557
_reflns_number_total 3472
_reflns_threshold_expression >2sigma(I)
_cod_data_source_file cc8001537_si_005.cif
_cod_data_source_block cd27601
_cod_depositor_comments
;
The following automatic conversions were performed:

'_symmetry_cell_setting' value 'Orthorhombic' changed to
'orthorhombic' according to
/home/saulius/struct/CIF-dictionaries/cif_core.dic dictionary named
'cif_core.dic' version 2.4.2 from 2011-04-26.

Automatic conversion script
Id: cif_fix_values 1715 2011-07-08 13:25:40Z adriana 
;
_cod_original_cell_volume 2798.4(4)
_cod_original_sg_symbol_H-M P2(1)2(1)2(1)
_cod_database_code 1503637

loop_
_symmetry_equiv_pos_as_xyz
'x, y, z'
'-x+1/2, -y, z+1/2'
'-x, y+1/2, -z+1/2'
'x+1/2, -y+1/2, -z'

loop_
_atom_site_label
_atom_site_type_symbol
_atom_site_fract_x
_atom_site_fract_y
_atom_site_fract_z
_atom_site_U_iso_or_equiv
_atom_site_adp_type
_atom_site_occupancy
_atom_site_symmetry_multiplicity
_atom_site_calc_flag
_atom_site_refinement_flags
N1 N 0.8148(4) 0.2180(2) 0.14090(7) 0.0590(7) Uani 1 1 d .
N2 N 0.7871(6) 0.4096(4) 0.35981(10) 0.1061(13) Uani 1 1 d .
N3 N 0.3083(5) 0.2019(2) 0.35365(8) 0.0728(9) Uani 1 1 d .
N4 N 0.2297(5) 0.4095(4) 0.13925(10) 0.1091(14) Uani 1 1 d .
O1 O 0.7721(3) 0.39120(17) 0.17139(6) 0.0621(7) Uani 1 1 d .
O2 O 0.2972(4) 0.3824(2) 0.32841(7) 0.0759(8) Uani 1 1 d .
C1 C 0.8089(4) 0.2774(2) 0.17490(9) 0.0482(7) Uani 1 1 d .
C2 C 0.7561(5) 0.4138(3) 0.12572(9) 0.0683(11) Uani 1 1 d .
H2A H 0.8453 0.4657 0.1159 0.082 Uiso 1 1 calc R
H2B H 0.6452 0.4471 0.1191 0.082 Uiso 1 1 calc R
C3 C 0.7753(4) 0.2959(3) 0.10449(9) 0.0517(8) Uani 1 1 d .
H3 H 0.8737 0.2978 0.0847 0.062 Uiso 1 1 calc R
C4 C 0.6199(4) 0.2557(3) 0.07977(9) 0.0592(8) Uani 1 1 d .
H4A H 0.5190 0.2666 0.0977 0.071 Uiso 1 1 calc R
H4B H 0.6311 0.1741 0.0740 0.071 Uiso 1 1 calc R
C5 C 0.5948(4) 0.3182(3) 0.03729(9) 0.0490(7) Uani 1 1 d .
C6 C 0.4982(4) 0.4183(3) 0.03424(10) 0.0562(8) Uani 1 1 d .
H6 H 0.4467 0.4478 0.0591 0.067 Uiso 1 1 calc R
C7 C 0.4770(5) 0.4742(3) -0.00416(11) 0.0662(10) Uani 1 1 d .
H7 H 0.4116 0.5409 -0.0053 0.079 Uiso 1 1 calc R
C8 C 0.5521(5) 0.4321(4) -0.04127(11) 0.0737(11) Uani 1 1 d .
H8 H 0.5391 0.4706 -0.0675 0.088 Uiso 1 1 calc R
C9 C 0.6463(5) 0.3329(4) -0.03910(10) 0.0727(11) Uani 1 1 d .
H9 H 0.6969 0.3038 -0.0641 0.087 Uiso 1 1 calc R
C10 C 0.6668(5) 0.2761(3) -0.00048(10) 0.0612(9) Uani 1 1 d .
H10 H 0.7300 0.2084 0.0003 0.073 Uiso 1 1 calc R
C11 C 0.8393(4) 0.2371(3) 0.21934(9) 0.0471(7) Uani 1 1 d .
C12 C 0.9029(4) 0.1266(3) 0.22653(11) 0.0592(9) Uani 1 1 d .
H12 H 0.9237 0.0777 0.2032 0.071 Uiso 1 1 calc R
C13 C 0.9347(5) 0.0901(3) 0.26859(12) 0.0696(10) Uani 1 1 d .
H13 H 0.9771 0.0165 0.2733 0.083 Uiso 1 1 calc R
C14 C 0.9048(5) 0.1603(3) 0.30294(12) 0.0684(10) Uani 1 1 d .
H14 H 0.9271 0.1346 0.3310 0.082 Uiso 1 1 calc R
C15 C 0.8410(4) 0.2704(3) 0.29638(9) 0.0570(8) Uani 1 1 d .
C16 C 0.8104(4) 0.3074(3) 0.25396(9) 0.0552(8) Uani 1 1 d .
H16 H 0.7694 0.3813 0.2492 0.066 Uiso 1 1 calc R
C17 C 0.8112(6) 0.3472(4) 0.33194(11) 0.0763(11) Uani 1 1 d .
C18 C 0.3152(4) 0.2675(3) 0.32185(10) 0.0552(8) Uani 1 1 d .
C19 C 0.2683(6) 0.3959(3) 0.37471(10) 0.0820(13) Uani 1 1 d .
H19A H 0.1534 0.4240 0.3804 0.098 Uiso 1 1 calc R
H19B H 0.3507 0.4487 0.3873 0.098 Uiso 1 1 calc R
C20 C 0.2919(5) 0.2761(3) 0.39255(9) 0.0623(9) Uani 1 1 d .
H20 H 0.1893 0.2538 0.4088 0.075 Uiso 1 1 calc R
C21 C 0.4487(4) 0.2601(3) 0.42101(9) 0.0628(9) Uani 1 1 d .
H21A H 0.4641 0.1786 0.4263 0.075 Uiso 1 1 calc R
H21B H 0.5485 0.2870 0.4052 0.075 Uiso 1 1 calc R
C22 C 0.4423(4) 0.3211(3) 0.46395(9) 0.0500(7) Uani 1 1 d .
C23 C 0.5156(4) 0.4284(3) 0.46999(11) 0.0621(9) Uani 1 1 d .
H23 H 0.5677 0.4651 0.4467 0.075 Uiso 1 1 calc R
C24 C 0.5129(5) 0.4811(3) 0.50941(12) 0.0774(12) Uani 1 1 d .
H24 H 0.5631 0.5530 0.5128 0.093 Uiso 1 1 calc R
C25 C 0.4357(5) 0.4280(5) 0.54417(12) 0.0867(14) Uani 1 1 d .
H25 H 0.4325 0.4640 0.5711 0.104 Uiso 1 1 calc R
C26 C 0.3639(5) 0.3221(4) 0.53887(11) 0.0797(12) Uani 1 1 d .
H26 H 0.3132 0.2854 0.5624 0.096 Uiso 1 1 calc R
C27 C 0.3661(5) 0.2690(3) 0.49893(11) 0.0634(9) Uani 1 1 d .
H27 H 0.3155 0.1972 0.4956 0.076 Uiso 1 1 calc R
C28 C 0.3423(4) 0.2339(3) 0.27651(9) 0.0496(7) Uani 1 1 d .
C29 C 0.4060(4) 0.1250(3) 0.26681(11) 0.0613(9) Uani 1 1 d .
H29 H 0.4333 0.0749 0.2893 0.074 Uiso 1 1 calc R
C30 C 0.4289(5) 0.0907(3) 0.22468(11) 0.0689(10) Uani 1 1 d .
H30 H 0.4750 0.0187 0.2187 0.083 Uiso 1 1 calc R
C31 C 0.3837(5) 0.1629(3) 0.19105(11) 0.0673(10) Uani 1 1 d .
H31 H 0.3957 0.1388 0.1624 0.081 Uiso 1 1 calc R
C32 C 0.3201(4) 0.2714(3) 0.20023(10) 0.0579(8) Uani 1 1 d .
C33 C 0.3011(4) 0.3067(3) 0.24304(9) 0.0533(8) Uani 1 1 d .
H33 H 0.2604 0.3801 0.2491 0.064 Uiso 1 1 calc R
C34 C 0.2702(5) 0.3482(3) 0.16598(12) 0.0758(11) Uani 1 1 d .

loop_
_atom_site_aniso_label
_atom_site_aniso_U_11
_atom_site_aniso_U_22
_atom_site_aniso_U_33
_atom_site_aniso_U_23
_atom_site_aniso_U_13
_atom_site_aniso_U_12
N1 0.0806(19) 0.0475(15) 0.0490(14) -0.0019(12) -0.0004(14) 0.0115(15)
N2 0.149(4) 0.118(3) 0.0505(19) -0.011(2) 0.005(2) -0.012(3)
N3 0.110(2) 0.0587(18) 0.0502(15) -0.0014(14) -0.0032(17) -0.0218(19)
N4 0.147(4) 0.120(3) 0.060(2) 0.015(2) 0.006(2) 0.044(3)
O1 0.1030(18) 0.0393(12) 0.0439(12) 0.0015(10) -0.0057(11) 0.0009(12)
O2 0.116(2) 0.0586(15) 0.0527(13) -0.0054(11) -0.0088(14) 0.0220(15)
C1 0.0507(17) 0.0404(16) 0.0535(17) -0.0008(14) 0.0027(15) -0.0037(15)
C2 0.114(3) 0.0479(19) 0.0436(18) 0.0013(15) -0.0068(18) -0.006(2)
C3 0.0600(19) 0.0510(19) 0.0440(16) 0.0013(14) 0.0056(14) 0.0008(16)
C4 0.073(2) 0.0449(18) 0.0603(18) 0.0049(15) 0.0036(17) -0.0042(17)
C5 0.0509(17) 0.0413(16) 0.0549(17) -0.0030(14) -0.0011(14) -0.0056(14)
C6 0.059(2) 0.0510(19) 0.0585(18) -0.0086(16) -0.0024(16) -0.0034(17)
C7 0.060(2) 0.058(2) 0.080(3) 0.006(2) -0.0106(19) -0.0017(19)
C8 0.067(2) 0.091(3) 0.063(2) 0.022(2) -0.0128(19) -0.015(2)
C9 0.066(2) 0.100(3) 0.0525(19) -0.011(2) 0.0028(17) -0.001(2)
C10 0.061(2) 0.059(2) 0.0639(19) -0.0138(17) 0.0012(16) 0.0020(18)
C11 0.0477(16) 0.0413(17) 0.0523(16) 0.0036(14) 0.0009(14) -0.0073(15)
C12 0.063(2) 0.049(2) 0.066(2) 0.0036(17) -0.0064(17) -0.0053(17)
C13 0.069(2) 0.055(2) 0.085(2) 0.018(2) -0.022(2) -0.004(2)
C14 0.067(2) 0.073(3) 0.065(2) 0.025(2) -0.0174(18) -0.013(2)
C15 0.0588(19) 0.062(2) 0.0506(17) 0.0105(16) -0.0024(15) -0.0094(18)
C16 0.0571(19) 0.0506(19) 0.0580(19) 0.0090(15) -0.0013(16) -0.0049(17)
C17 0.096(3) 0.089(3) 0.044(2) 0.014(2) -0.001(2) -0.017(3)
C18 0.0586(19) 0.0523(19) 0.0548(18) 0.0013(16) -0.0046(16) -0.0022(17)
C19 0.109(3) 0.085(3) 0.052(2) -0.008(2) -0.018(2) 0.036(3)
C20 0.066(2) 0.074(2) 0.0468(17) -0.0019(17) 0.0014(16) -0.015(2)
C21 0.072(2) 0.057(2) 0.0590(19) 0.0017(17) -0.0027(17) 0.0073(18)
C22 0.0474(17) 0.0513(18) 0.0513(16) 0.0080(15) -0.0064(13) 0.0007(15)
C23 0.067(2) 0.054(2) 0.066(2) 0.0097(18) -0.0117(18) -0.0091(18)
C24 0.075(3) 0.069(3) 0.089(3) -0.021(2) -0.019(2) -0.001(2)
C25 0.061(2) 0.134(4) 0.065(2) -0.035(3) -0.0089(19) 0.002(3)
C26 0.059(2) 0.125(4) 0.055(2) 0.014(2) 0.0016(17) -0.001(3)
C27 0.060(2) 0.064(2) 0.0661(19) 0.0116(17) -0.0061(16) -0.0111(18)
C28 0.0476(16) 0.0459(18) 0.0552(17) -0.0013(15) 0.0010(14) -0.0070(16)
C29 0.067(2) 0.054(2) 0.063(2) 0.0067(18) 0.0060(18) -0.0010(18)
C30 0.075(2) 0.051(2) 0.081(2) -0.015(2) 0.021(2) -0.003(2)
C31 0.077(2) 0.068(2) 0.057(2) -0.0077(18) 0.0157(18) -0.003(2)
C32 0.0600(19) 0.063(2) 0.0503(17) -0.0017(16) 0.0085(16) -0.0053(19)
C33 0.0561(19) 0.0475(18) 0.0565(18) -0.0004(15) 0.0014(16) 0.0030(16)
C34 0.090(3) 0.086(3) 0.051(2) -0.002(2) 0.0086(19) 0.017(2)

loop_
_atom_type_symbol
_atom_type_description
_atom_type_scat_dispersion_real
_atom_type_scat_dispersion_imag
_atom_type_scat_source
C C 0.0033 0.0000 'International Tables Vol C Tables 4.2.6.8 and 6.1.1.4'
H H 0.0000 0.0000 'International Tables Vol C Tables 4.2.6.8 and 6.1.1.4'
N N 0.0061 0.0000 'International Tables Vol C Tables 4.2.6.8 and 6.1.1.4'
O O 0.0106 0.0000 'International Tables Vol C Tables 4.2.6.8 and 6.1.1.4'

loop_
_geom_angle_atom_site_label_1
_geom_angle_atom_site_label_2
_geom_angle_atom_site_label_3
_geom_angle
C1 N1 C3 106.8(2)
C18 N3 C20 106.5(3)
C1 O1 C2 105.9(2)
C18 O2 C19 105.6(3)
N1 C1 O1 118.5(3)
N1 C1 C11 126.7(3)
O1 C1 C11 114.8(2)
O1 C2 C3 104.3(2)
O1 C2 H2A 110.9
C3 C2 H2A 110.9
O1 C2 H2B 110.9
C3 C2 H2B 110.9
H2A C2 H2B 108.9
N1 C3 C4 111.2(3)
N1 C3 C2 104.3(2)
C4 C3 C2 114.7(3)
N1 C3 H3 108.8
C4 C3 H3 108.8
C2 C3 H3 108.8
C3 C4 C5 113.1(3)
C3 C4 H4A 109.0
C5 C4 H4A 109.0
C3 C4 H4B 109.0
C5 C4 H4B 109.0
H4A C4 H4B 107.8
C10 C5 C6 117.4(3)
C10 C5 C4 120.4(3)
C6 C5 C4 122.2(3)
C7 C6 C5 121.7(3)
C7 C6 H6 119.2
C5 C6 H6 119.2
C6 C7 C8 120.1(4)
C6 C7 H7 119.9
C8 C7 H7 119.9
C9 C8 C7 119.2(3)
C9 C8 H8 120.4
C7 C8 H8 120.4
C10 C9 C8 120.8(3)
C10 C9 H9 119.6
C8 C9 H9 119.6
C9 C10 C5 120.8(3)
C9 C10 H10 119.6
C5 C10 H10 119.6
C16 C11 C12 119.2(3)
C16 C11 C1 120.9(3)
C12 C11 C1 120.0(3)
C13 C12 C11 119.6(3)
C13 C12 H12 120.2
C11 C12 H12 120.2
C14 C13 C12 120.9(3)
C14 C13 H13 119.5
C12 C13 H13 119.5
C13 C14 C15 120.2(3)
C13 C14 H14 119.9
C15 C14 H14 119.9
C14 C15 C16 118.8(3)
C14 C15 C17 121.4(3)
C16 C15 C17 119.8(3)
C11 C16 C15 121.3(3)
C11 C16 H16 119.3
C15 C16 H16 119.3
N2 C17 C15 179.0(4)
N3 C18 O2 118.8(3)
N3 C18 C28 126.4(3)
O2 C18 C28 114.8(3)
O2 C19 C20 103.8(3)
O2 C19 H19A 111.0
C20 C19 H19A 111.0
O2 C19 H19B 111.0
C20 C19 H19B 111.0
H19A C19 H19B 109.0
N3 C20 C19 104.7(2)
N3 C20 C21 109.1(3)
C19 C20 C21 115.0(3)
N3 C20 H20 109.3
C19 C20 H20 109.3
C21 C20 H20 109.3
C22 C21 C20 115.1(3)
C22 C21 H21A 108.5
C20 C21 H21A 108.5
C22 C21 H21B 108.5
C20 C21 H21B 108.5
H21A C21 H21B 107.5
C27 C22 C23 118.1(3)
C27 C22 C21 119.8(3)
C23 C22 C21 122.0(3)
C24 C23 C22 121.3(3)
C24 C23 H23 119.4
C22 C23 H23 119.4
C23 C24 C25 120.0(4)
C23 C24 H24 120.0
C25 C24 H24 120.0
C26 C25 C24 119.5(4)
C26 C25 H25 120.2
C24 C25 H25 120.2
C25 C26 C27 120.5(4)
C25 C26 H26 119.8
C27 C26 H26 119.8
C22 C27 C26 120.6(4)
C22 C27 H27 119.7
C26 C27 H27 119.7
C33 C28 C29 118.9(3)
C33 C28 C18 121.2(3)
C29 C28 C18 119.9(3)
C30 C29 C28 121.0(3)
C30 C29 H29 119.5
C28 C29 H29 119.5
C29 C30 C31 120.1(3)
C29 C30 H30 119.9
C31 C30 H30 119.9
C30 C31 C32 119.5(3)
C30 C31 H31 120.2
C32 C31 H31 120.2
C31 C32 C33 120.1(3)
C31 C32 C34 120.9(3)
C33 C32 C34 119.0(3)
C28 C33 C32 120.4(3)
C28 C33 H33 119.8
C32 C33 H33 119.8
N4 C34 C32 179.2(4)

loop_
_geom_bond_atom_site_label_1
_geom_bond_atom_site_label_2
_geom_bond_distance
N1 C1 1.256(3)
N1 C3 1.475(4)
N2 C17 1.140(5)
N3 C18 1.243(4)
N3 C20 1.483(4)
N4 C34 1.136(5)
O1 C1 1.360(3)
O1 C2 1.437(4)
O2 C18 1.359(4)
O2 C19 1.453(4)
C1 C11 1.467(4)
C2 C3 1.527(4)
C2 H2A 0.9700
C2 H2B 0.9700
C3 C4 1.506(4)
C3 H3 0.9800
C4 C5 1.511(4)
C4 H4A 0.9700
C4 H4B 0.9700
C5 C10 1.383(4)
C5 C6 1.391(4)
C6 C7 1.360(4)
C6 H6 0.9300
C7 C8 1.375(5)
C7 H7 0.9300
C8 C9 1.371(5)
C8 H8 0.9300
C9 C10 1.371(4)
C9 H9 0.9300
C10 H10 0.9300
C11 C16 1.363(4)
C11 C12 1.397(4)
C12 C13 1.387(5)
C12 H12 0.9300
C13 C14 1.358(5)
C13 H13 0.9300
C14 C15 1.390(5)
C14 H14 0.9300
C15 C16 1.397(4)
C15 C17 1.433(5)
C16 H16 0.9300
C18 C28 1.466(4)
C19 C20 1.510(5)
C19 H19A 0.9700
C19 H19B 0.9700
C20 C21 1.516(4)
C20 H20 0.9800
C21 C22 1.503(4)
C21 H21A 0.9700
C21 H21B 0.9700
C22 C27 1.372(4)
C22 C23 1.386(4)
C23 C24 1.361(4)
C23 H23 0.9300
C24 C25 1.376(5)
C24 H24 0.9300
C25 C26 1.364(6)
C25 H25 0.9300
C26 C27 1.378(5)
C26 H26 0.9300
C27 H27 0.9300
C28 C33 1.373(4)
C28 C29 1.394(4)
C29 C30 1.370(5)
C29 H29 0.9300
C30 C31 1.380(5)
C30 H30 0.9300
C31 C32 1.386(5)
C31 H31 0.9300
C32 C33 1.390(4)
C32 C34 1.436(5)
C33 H33 0.9300

loop_
_geom_torsion_atom_site_label_1
_geom_torsion_atom_site_label_2
_geom_torsion_atom_site_label_3
_geom_torsion_atom_site_label_4
_geom_torsion
C3 N1 C1 O1 -0.5(4)
C3 N1 C1 C11 180.0(3)
C2 O1 C1 N1 -2.5(4)
C2 O1 C1 C11 177.0(3)
C1 O1 C2 C3 4.2(4)
C1 N1 C3 C4 -120.9(3)
C1 N1 C3 C2 3.1(4)
O1 C2 C3 N1 -4.4(4)
O1 C2 C3 C4 117.4(3)
N1 C3 C4 C5 -168.6(2)
C2 C3 C4 C5 73.5(3)
C3 C4 C5 C10 90.7(4)
C3 C4 C5 C6 -90.1(4)
C10 C5 C6 C7 -1.0(5)
C4 C5 C6 C7 179.7(3)
C5 C6 C7 C8 -0.1(5)
C6 C7 C8 C9 0.8(5)
C7 C8 C9 C10 -0.4(6)
C8 C9 C10 C5 -0.8(5)
C6 C5 C10 C9 1.5(5)
C4 C5 C10 C9 -179.3(3)
N1 C1 C11 C16 -172.6(3)
O1 C1 C11 C16 7.9(4)
N1 C1 C11 C12 9.0(5)
O1 C1 C11 C12 -170.5(3)
C16 C11 C12 C13 0.2(5)
C1 C11 C12 C13 178.6(3)
C11 C12 C13 C14 0.1(5)
C12 C13 C14 C15 0.2(5)
C13 C14 C15 C16 -0.7(5)
C13 C14 C15 C17 -178.8(3)
C12 C11 C16 C15 -0.8(5)
C1 C11 C16 C15 -179.2(3)
C14 C15 C16 C11 1.0(5)
C17 C15 C16 C11 179.2(3)
C14 C15 C17 N2 168(27)
C16 C15 C17 N2 -10(28)
C20 N3 C18 O2 -3.7(5)
C20 N3 C18 C28 176.0(3)
C19 O2 C18 N3 -1.5(5)
C19 O2 C18 C28 178.8(3)
C18 O2 C19 C20 5.8(4)
C18 N3 C20 C19 7.1(4)
C18 N3 C20 C21 -116.5(3)
O2 C19 C20 N3 -7.7(4)
O2 C19 C20 C21 111.9(3)
N3 C20 C21 C22 -174.1(3)
C19 C20 C21 C22 68.7(4)
C20 C21 C22 C27 86.2(4)
C20 C21 C22 C23 -95.6(4)
C27 C22 C23 C24 0.1(5)
C21 C22 C23 C24 -178.1(3)
C22 C23 C24 C25 -0.3(6)
C23 C24 C25 C26 0.7(6)
C24 C25 C26 C27 -0.9(6)
C23 C22 C27 C26 -0.4(5)
C21 C22 C27 C26 177.9(3)
C25 C26 C27 C22 0.8(6)
N3 C18 C28 C33 161.7(4)
O2 C18 C28 C33 -18.6(5)
N3 C18 C28 C29 -16.3(5)
O2 C18 C28 C29 163.4(3)
C33 C28 C29 C30 0.5(5)
C18 C28 C29 C30 178.6(3)
C28 C29 C30 C31 -2.1(5)
C29 C30 C31 C32 2.0(6)
C30 C31 C32 C33 -0.5(6)
C30 C31 C32 C34 -179.3(3)
C29 C28 C33 C32 1.1(5)
C18 C28 C33 C32 -177.0(3)
C31 C32 C33 C28 -1.1(5)
C34 C32 C33 C28 177.8(3)
C31 C32 C34 N4 162(38)
C33 C32 C34 N4 -17(39)
